data_7040244
loop_
_publ_author_name
'W\"achtler, Erik'
'Gericke, Robert'
'Brendler, Erica'
'Gerke, Birgit'
'Langer, Thorsten'
'P\"ottgen, Rainer'
'Zhechkov, Lyuben'
'Heine, Thomas'
'Wagler, J\"org'

_publ_section_title
;
 Group 10-group 14 metal complexes [E-TM](IV): the role of the group 14
 site as an L, X and Z-type ligand.
;
_journal_issue 36
_journal_name_full 'Dalton transactions (Cambridge, England : 2003)'
_journal_page_first 14252
_journal_page_last 14264
_journal_paper_doi 10.1039/c6dt01621a
_journal_volume 45
_journal_year 2016
_chemical_formula_moiety 'C22 H16 N4 O2 Sn2'
_chemical_formula_sum 'C22 H16 N4 O2 Sn2'
_chemical_formula_weight 605.81
_chemical_name_systematic
; 
 ? 
;
_space_group_IT_number 60
_symmetry_cell_setting orthorhombic
_symmetry_space_group_name_Hall '-P 2n 2ab'
_symmetry_space_group_name_H-M 'P b c n'
_atom_sites_solution_hydrogens geom
_atom_sites_solution_primary direct
_atom_sites_solution_secondary difmap
_audit_creation_method SHELXL-97
_audit_update_record
;
2016-08-04 deposited with the CCDC.
2016-08-08 downloaded from the CCDC.
;
_cell_angle_alpha 90.00
_cell_angle_beta 90.00
_cell_angle_gamma 90.00
_cell_formula_units_Z 4
_cell_length_a 12.0878(2)
_cell_length_b 10.4438(2)
_cell_length_c 15.6612(3)
_cell_measurement_reflns_used 8152
_cell_measurement_temperature 150(2)
_cell_measurement_theta_max 37.08
_cell_measurement_theta_min 2.58
_cell_volume 1977.11(6)
_computing_cell_refinement 'STOE X-AREA'
_computing_data_collection 'STOE X-AREA'
_computing_data_reduction 'STOE X-RED'
_computing_molecular_graphics 'ORTEP32 (Farugia)'
_computing_publication_material 'Ciftab (Sheldrick)'
_computing_structure_refinement 'SHELXL-97 (Sheldrick, 1997)'
_computing_structure_solution 'SHELXS-97 (Sheldrick, 1997)'
_diffrn_ambient_temperature 150(2)
_diffrn_measured_fraction_theta_full 0.992
_diffrn_measured_fraction_theta_max 0.992
_diffrn_measurement_device_type 'CCD area detector'
_diffrn_measurement_method 'phi and omega scans'
_diffrn_radiation_monochromator graphite
_diffrn_radiation_source 'fine-focus sealed tube'
_diffrn_radiation_type MoK\a
_diffrn_radiation_wavelength 0.71073
_diffrn_reflns_av_R_equivalents 0.0279
_diffrn_reflns_av_sigmaI/netI 0.0221
_diffrn_reflns_limit_h_max 20
_diffrn_reflns_limit_h_min -19
_diffrn_reflns_limit_k_max 17
_diffrn_reflns_limit_k_min -10
_diffrn_reflns_limit_l_max 26
_diffrn_reflns_limit_l_min -24
_diffrn_reflns_number 25040
_diffrn_reflns_theta_full 37.00
_diffrn_reflns_theta_max 37.00
_diffrn_reflns_theta_min 2.58
_exptl_absorpt_coefficient_mu 2.555
_exptl_absorpt_correction_T_max 0.6563
_exptl_absorpt_correction_T_min 0.5415
_exptl_absorpt_correction_type multi-scan
_exptl_absorpt_process_details SADABS
_exptl_crystal_colour orange
_exptl_crystal_density_diffrn 2.035
_exptl_crystal_density_method 'not measured'
_exptl_crystal_description block
_exptl_crystal_F_000 1168
_exptl_crystal_size_max 0.35
_exptl_crystal_size_mid 0.25
_exptl_crystal_size_min 0.18
_refine_diff_density_max 0.648
_refine_diff_density_min -0.502
_refine_diff_density_rms 0.099
_refine_ls_extinction_method none
_refine_ls_goodness_of_fit_ref 1.042
_refine_ls_hydrogen_treatment constr
_refine_ls_matrix_type full
_refine_ls_number_parameters 136
_refine_ls_number_reflns 4990
_refine_ls_number_restraints 0
_refine_ls_restrained_S_all 1.042
_refine_ls_R_factor_all 0.0364
_refine_ls_R_factor_gt 0.0222
_refine_ls_shift/su_max 0.002
_refine_ls_shift/su_mean 0.000
_refine_ls_structure_factor_coef Fsqd
_refine_ls_weighting_details 'calc w=1/[\s^2^(Fo^2^)+(0.0275P)^2^+0.3324P] where P=(Fo^2^+2Fc^2^)/3'
_refine_ls_weighting_scheme calc
_refine_ls_wR_factor_gt 0.0544
_refine_ls_wR_factor_ref 0.0579
_reflns_number_gt 3821
_reflns_number_total 4990
_reflns_threshold_expression >2sigma(I)
_cod_data_source_file c6dt01621a2.cif
_cod_data_source_block Sn2Lb2
_cod_depositor_comments 'Adding full bibliography for 7040238--7040250.cif.'
_cod_original_sg_symbol_Hall -P2n2ab
_cod_original_sg_symbol_H-M Pbcn
_cod_database_code 7040244

loop_
_symmetry_equiv_pos_as_xyz
'x, y, z'
'-x+1/2, -y+1/2, z+1/2'
'-x, y, -z+1/2'
'x+1/2, -y+1/2, -z'
'-x, -y, -z'
'x-1/2, y-1/2, -z-1/2'
'x, -y, z-1/2'
'-x-1/2, y-1/2, z'

loop_
_atom_site_label
_atom_site_type_symbol
_atom_site_fract_x
_atom_site_fract_y
_atom_site_fract_z
_atom_site_U_iso_or_equiv
_atom_site_adp_type
_atom_site_occupancy
_atom_site_symmetry_multiplicity
_atom_site_calc_flag
_atom_site_refinement_flags
Sn1 Sn 0.052313(7) 0.958499(9) 0.390218(6) 0.01900(3) Uani 1 1 d .
O1 O -0.01413(8) 0.87731(10) 0.53206(7) 0.02061(19) Uani 1 1 d .
N1 N 0.20415(10) 1.06107(12) 0.34502(9) 0.0232(2) Uani 1 1 d .
N2 N 0.19145(9) 0.89614(11) 0.47436(8) 0.0193(2) Uani 1 1 d .
C1 C 0.23326(13) 1.14490(15) 0.28357(11) 0.0263(3) Uani 1 1 d .
H1 H 0.1840 1.1797 0.2423 0.032 Uiso 1 1 calc R
C2 C 0.34647(13) 1.17362(15) 0.28901(11) 0.0261(3) Uani 1 1 d .
H2 H 0.3868 1.2301 0.2530 0.031 Uiso 1 1 calc R
C3 C 0.38849(13) 1.10321(15) 0.35756(11) 0.0247(3) Uani 1 1 d .
H3 H 0.4626 1.1025 0.3777 0.030 Uiso 1 1 calc R
C4 C 0.29890(12) 1.03382(14) 0.39064(9) 0.0210(2) Uani 1 1 d .
C5 C 0.28918(11) 0.94481(13) 0.45823(10) 0.0209(2) Uani 1 1 d .
H5 H 0.3519 0.9209 0.4911 0.025 Uiso 1 1 calc R
C6 C 0.17173(11) 0.80255(13) 0.53764(9) 0.0184(2) Uani 1 1 d .
C7 C 0.25082(12) 0.71761(14) 0.56890(9) 0.0226(3) Uani 1 1 d .
H7 H 0.3251 0.7225 0.5493 0.027 Uiso 1 1 calc R
C8 C 0.22093(13) 0.62544(15) 0.62898(10) 0.0243(3) Uani 1 1 d .
H8 H 0.2747 0.5673 0.6503 0.029 Uiso 1 1 calc R
C9 C 0.11241(14) 0.61882(14) 0.65755(10) 0.0252(3) Uani 1 1 d .
H9 H 0.0925 0.5566 0.6990 0.030 Uiso 1 1 calc R
C10 C 0.03241(13) 0.70217(15) 0.62621(10) 0.0227(3) Uani 1 1 d .
H10 H -0.0417 0.6963 0.6460 0.027 Uiso 1 1 calc R
C11 C 0.06108(10) 0.79459(13) 0.56564(9) 0.0182(2) Uani 1 1 d .

loop_
_atom_site_aniso_label
_atom_site_aniso_U_11
_atom_site_aniso_U_22
_atom_site_aniso_U_33
_atom_site_aniso_U_23
_atom_site_aniso_U_13
_atom_site_aniso_U_12
Sn1 0.01551(4) 0.02298(5) 0.01852(5) -0.00109(3) -0.00148(3) 0.00113(3)
O1 0.0158(4) 0.0236(5) 0.0224(5) -0.0005(4) -0.0012(3) 0.0021(4)
N1 0.0188(5) 0.0267(6) 0.0240(6) 0.0043(5) 0.0018(4) 0.0022(4)
N2 0.0167(5) 0.0222(5) 0.0190(5) 0.0004(4) 0.0011(4) 0.0015(4)
C1 0.0256(7) 0.0286(7) 0.0246(7) 0.0040(6) 0.0029(6) 0.0019(6)
C2 0.0270(7) 0.0236(7) 0.0277(7) 0.0006(6) 0.0072(6) -0.0013(5)
C3 0.0195(6) 0.0256(7) 0.0291(7) -0.0014(6) 0.0046(5) -0.0028(5)
C4 0.0171(5) 0.0249(7) 0.0209(6) -0.0012(5) 0.0029(5) 0.0023(5)
C5 0.0155(5) 0.0250(6) 0.0222(6) -0.0008(5) 0.0006(5) 0.0009(5)
C6 0.0181(5) 0.0193(6) 0.0177(5) -0.0011(5) 0.0001(4) 0.0019(4)
C7 0.0207(6) 0.0247(7) 0.0224(6) -0.0009(5) 0.0014(5) 0.0059(5)
C8 0.0273(7) 0.0232(7) 0.0222(6) 0.0005(5) -0.0002(5) 0.0061(6)
C9 0.0310(7) 0.0202(6) 0.0245(7) 0.0017(5) 0.0013(6) 0.0003(5)
C10 0.0225(6) 0.0209(6) 0.0246(7) -0.0012(5) 0.0024(5) -0.0027(5)
C11 0.0171(5) 0.0182(5) 0.0193(6) -0.0019(5) -0.0013(4) 0.0000(4)

loop_
_atom_type_symbol
_atom_type_description
_atom_type_scat_dispersion_real
_atom_type_scat_dispersion_imag
_atom_type_scat_source
C C 0.0033 0.0016 'International Tables Vol C Tables 4.2.6.8 and 6.1.1.4'
H H 0.0000 0.0000 'International Tables Vol C Tables 4.2.6.8 and 6.1.1.4'
N N 0.0061 0.0033 'International Tables Vol C Tables 4.2.6.8 and 6.1.1.4'
O O 0.0106 0.0060 'International Tables Vol C Tables 4.2.6.8 and 6.1.1.4'
Sn Sn -0.6537 1.4246 'International Tables Vol C Tables 4.2.6.8 and 6.1.1.4'

loop_
_geom_angle_atom_site_label_1
_geom_angle_atom_site_label_2
_geom_angle_atom_site_label_3
_geom_angle
_geom_angle_site_symmetry_1
_geom_angle_site_symmetry_3
O1 Sn1 N2 93.45(4) 5_576 .
O1 Sn1 N1 88.48(4) 5_576 .
N2 Sn1 N1 73.07(5) . .
O1 Sn1 O1 72.55(4) 5_576 .
N2 Sn1 O1 67.68(4) . .
N1 Sn1 O1 134.71(4) . .
C11 O1 Sn1 115.51(8) . 5_576
C11 O1 Sn1 110.06(8) . .
Sn1 O1 Sn1 107.45(4) 5_576 .
C1 N1 C4 106.68(13) . .
C1 N1 Sn1 138.61(11) . .
C4 N1 Sn1 114.71(10) . .
C5 N2 C6 123.77(12) . .
C5 N2 Sn1 116.86(10) . .
C6 N2 Sn1 119.25(9) . .
N1 C1 C2 110.49(14) . .
N1 C1 H1 124.8 . .
C2 C1 H1 124.8 . .
C3 C2 C1 106.78(13) . .
C3 C2 H2 126.6 . .
C1 C2 H2 126.6 . .
C2 C3 C4 105.97(14) . .
C2 C3 H3 127.0 . .
C4 C3 H3 127.0 . .
N1 C4 C3 110.08(13) . .
N1 C4 C5 117.02(13) . .
C3 C4 C5 132.90(14) . .
N2 C5 C4 118.32(13) . .
N2 C5 H5 120.8 . .
C4 C5 H5 120.8 . .
C7 C6 C11 120.27(13) . .
C7 C6 N2 124.86(12) . .
C11 C6 N2 114.78(12) . .
C6 C7 C8 119.95(13) . .
C6 C7 H7 120.0 . .
C8 C7 H7 120.0 . .
C9 C8 C7 119.81(14) . .
C9 C8 H8 120.1 . .
C7 C8 H8 120.1 . .
C8 C9 C10 120.82(14) . .
C8 C9 H9 119.6 . .
C10 C9 H9 119.6 . .
C9 C10 C11 119.98(14) . .
C9 C10 H10 120.0 . .
C11 C10 H10 120.0 . .
O1 C11 C10 122.39(12) . .
O1 C11 C6 118.45(12) . .
C10 C11 C6 119.16(13) . .

loop_
_geom_bond_atom_site_label_1
_geom_bond_atom_site_label_2
_geom_bond_distance
_geom_bond_site_symmetry_2
Sn1 O1 2.1529(10) 5_576
Sn1 N2 2.2337(12) .
Sn1 N1 2.2399(13) .
Sn1 O1 2.5098(11) .
O1 C11 1.3598(16) .
O1 Sn1 2.1529(10) 5_576
N1 C1 1.348(2) .
N1 C4 1.380(2) .
N2 C5 1.3105(18) .
N2 C6 1.4122(18) .
C1 C2 1.404(2) .
C1 H1 0.9500 .
C2 C3 1.397(2) .
C2 H2 0.9500 .
C3 C4 1.402(2) .
C3 H3 0.9500 .
C4 C5 1.414(2) .
C5 H5 0.9500 .
C6 C7 1.3930(19) .
C6 C11 1.4100(19) .
C7 C8 1.394(2) .
C7 H7 0.9500 .
C8 C9 1.388(2) .
C8 H8 0.9500 .
C9 C10 1.391(2) .
C9 H9 0.9500 .
C10 C11 1.397(2) .
C10 H10 0.9500 .

loop_
_geom_torsion_atom_site_label_1
_geom_torsion_atom_site_label_2
_geom_torsion_atom_site_label_3
_geom_torsion_atom_site_label_4
_geom_torsion
_geom_torsion_site_symmetry_1
_geom_torsion_site_symmetry_4
O1 Sn1 O1 C11 -126.54(10) 5_576 .
N2 Sn1 O1 C11 -25.17(8) . .
N1 Sn1 O1 C11 -57.05(10) . .
O1 Sn1 O1 Sn1 0.0 5_576 5_576
N2 Sn1 O1 Sn1 101.37(5) . 5_576
N1 Sn1 O1 Sn1 69.49(7) . 5_576
O1 Sn1 N1 C1 -86.72(16) 5_576 .
N2 Sn1 N1 C1 179.21(17) . .
O1 Sn1 N1 C1 -150.08(15) . .
O1 Sn1 N1 C4 93.83(10) 5_576 .
N2 Sn1 N1 C4 -0.24(10) . .
O1 Sn1 N1 C4 30.47(13) . .
O1 Sn1 N2 C5 -87.82(11) 5_576 .
N1 Sn1 N2 C5 -0.47(10) . .
O1 Sn1 N2 C5 -157.37(11) . .
O1 Sn1 N2 C6 95.86(10) 5_576 .
N1 Sn1 N2 C6 -176.78(11) . .
O1 Sn1 N2 C6 26.32(9) . .
C4 N1 C1 C2 -0.46(18) . .
Sn1 N1 C1 C2 -179.94(12) . .
N1 C1 C2 C3 0.05(19) . .
C1 C2 C3 C4 0.37(17) . .
C1 N1 C4 C3 0.71(17) . .
Sn1 N1 C4 C3 -179.68(10) . .
C1 N1 C4 C5 -178.73(13) . .
Sn1 N1 C4 C5 0.89(17) . .
C2 C3 C4 N1 -0.67(17) . .
C2 C3 C4 C5 178.64(16) . .
C6 N2 C5 C4 177.25(12) . .
Sn1 N2 C5 C4 1.12(17) . .
N1 C4 C5 N2 -1.4(2) . .
C3 C4 C5 N2 179.37(16) . .
C5 N2 C6 C7 -24.3(2) . .
Sn1 N2 C6 C7 151.71(11) . .
C5 N2 C6 C11 159.05(13) . .
Sn1 N2 C6 C11 -24.91(15) . .
C11 C6 C7 C8 -0.9(2) . .
N2 C6 C7 C8 -177.33(14) . .
C6 C7 C8 C9 -0.1(2) . .
C7 C8 C9 C10 0.8(2) . .
C8 C9 C10 C11 -0.4(2) . .
Sn1 O1 C11 C10 81.14(15) 5_576 .
Sn1 O1 C11 C10 -156.99(11) . .
Sn1 O1 C11 C6 -99.21(13) 5_576 .
Sn1 O1 C11 C6 22.66(14) . .
C9 C10 C11 O1 179.11(13) . .
C9 C10 C11 C6 -0.5(2) . .
C7 C6 C11 O1 -178.46(12) . .
N2 C6 C11 O1 -1.67(18) . .
C7 C6 C11 C10 1.2(2) . .
N2 C6 C11 C10 177.99(12) . .
